data_8106746
loop_
_publ_author_name
'Wang, Di'
'Yun, Hoseop'
'Kim, Kang-Woo'

_publ_section_title
;
 Crystal structure of bis(N,N,N-trimethylethanaminium)
 poly[bis(\m2-heptaselenido-\k2Se1,Se7)palladate(II)], C10H28N2PdSe14
;
_journal_issue 6
_journal_name_full 'Zeitschrift f\"ur Kristallographie - New Crystal Structures'
_journal_page_first 995
_journal_page_last 997
_journal_paper_doi 10.1515/ncrs-2017-0126
_journal_volume 232
_journal_year 2017
_chemical_formula_sum 'C10 H28 N2 Pd Se14'
_chemical_formula_weight 1388.18
_space_group_crystal_system monoclinic
_space_group_IT_number 14
_space_group_name_Hall '-P 2ybc'
_space_group_name_H-M_alt 'P 1 21/c 1'
_atom_sites_solution_hydrogens geom
_cell_angle_alpha 90
_cell_angle_beta 113.403(2)
_cell_angle_gamma 90
_cell_formula_units_Z 2
_cell_length_a 9.4146(7)
_cell_length_b 14.3446(11)
_cell_length_c 12.4731(9)
_cell_measurement_reflns_used 7011
_cell_measurement_temperature 293(2)
_cell_measurement_theta_max 27.5
_cell_measurement_theta_min 3.4
_cell_volume 1545.9(2)
_computing_molecular_graphics 'Diamond 4.3'
_computing_publication_material 'WinGX (Farrugia, 2012)'
_computing_structure_refinement 'SHELXL-2013 (Sheldrick, 2013)'
_computing_structure_solution 'SHELXS-2013 (Sheldrick, 2013)'
_diffrn_ambient_temperature 293(2)
_diffrn_measured_fraction_theta_full 0.998
_diffrn_measured_fraction_theta_max 0.994
_diffrn_measurement_device_type 'Rigaku R-axis Rapid S'
_diffrn_measurement_method \w
_diffrn_radiation_type MoK\a
_diffrn_radiation_wavelength 0.71073
_diffrn_reflns_av_R_equivalents 0.0994
_diffrn_reflns_av_unetI/netI 0.0832
_diffrn_reflns_Laue_measured_fraction_full 0.998
_diffrn_reflns_Laue_measured_fraction_max 0.994
_diffrn_reflns_limit_h_max 12
_diffrn_reflns_limit_h_min -12
_diffrn_reflns_limit_k_max 18
_diffrn_reflns_limit_k_min -18
_diffrn_reflns_limit_l_max 16
_diffrn_reflns_limit_l_min -16
_diffrn_reflns_number 14982
_diffrn_reflns_point_group_measured_fraction_full 0.998
_diffrn_reflns_point_group_measured_fraction_max 0.994
_diffrn_reflns_theta_full 25.242
_diffrn_reflns_theta_max 27.480
_diffrn_reflns_theta_min 3.352
_diffrn_source 'Sealed X-ray tube'
_exptl_absorpt_coefficient_mu 17.087
_exptl_absorpt_correction_T_max 1.000
_exptl_absorpt_correction_T_min 0.6879
_exptl_absorpt_correction_type multi-scan
_exptl_absorpt_process_details '(ABSCOR; Higashi, 1995)'
_exptl_crystal_colour Black
_exptl_crystal_density_diffrn 2.982
_exptl_crystal_description Polyhedron
_exptl_crystal_F_000 1248
_exptl_crystal_size_max 0.20
_exptl_crystal_size_mid 0.14
_exptl_crystal_size_min 0.12
_refine_diff_density_max 0.765
_refine_diff_density_min -1.119
_refine_diff_density_rms 0.201
_refine_ls_extinction_coef .
_refine_ls_extinction_method none
_refine_ls_goodness_of_fit_ref 1.039
_refine_ls_hydrogen_treatment constr
_refine_ls_matrix_type full
_refine_ls_number_parameters 136
_refine_ls_number_reflns 3526
_refine_ls_number_restraints 0
_refine_ls_restrained_S_all 1.039
_refine_ls_R_factor_all 0.1324
_refine_ls_R_factor_gt 0.0510
_refine_ls_shift/su_max 0.000
_refine_ls_shift/su_mean 0.000
_refine_ls_structure_factor_coef Fsqd
_refine_ls_weighting_details 'w=1/[\s^2^(Fo^2^)+(0.0480P)^2^+4.0547P] where P=(Fo^2^+2Fc^2^)/3'
_refine_ls_weighting_scheme calc
_refine_ls_wR_factor_gt 0.1008
_refine_ls_wR_factor_ref 0.1446
_reflns_Friedel_coverage 0.000
_reflns_Friedel_fraction_full .
_reflns_Friedel_fraction_max .
_reflns_number_gt 1710
_reflns_number_total 3526
_reflns_threshold_expression 'I > 2\s(I)'
_cod_data_source_file suppl_ncrs-2017-0126_suppl.cif
_cod_data_source_block (EtMe3N)2[Pd(Se7)2]
_cod_original_sg_symbol_H-M 'P 21/c'
_cod_database_code 8106746
_shelx_space_group_comment
;
The symmetry employed for this shelxl refinement is uniquely defined
by the following loop, which should always be used as a source of
symmetry information in preference to the above space-group names.
They are only intended as comments.
;
_shelxl_version_number 2013-4

loop_
_space_group_symop_operation_xyz
'x, y, z'
'-x, y+1/2, -z+1/2'
'-x, -y, -z'
'x, -y-1/2, z-1/2'

loop_
_atom_site_label
_atom_site_type_symbol
_atom_site_fract_x
_atom_site_fract_y
_atom_site_fract_z
_atom_site_U_iso_or_equiv
_atom_site_adp_type
_atom_site_occupancy
_atom_site_site_symmetry_order
_atom_site_calc_flag
_atom_site_refinement_flags_posn
_atom_site_refinement_flags_adp
_atom_site_refinement_flags_occupancy
_atom_site_disorder_assembly
_atom_site_disorder_group
Pd1 Pd 1.0000 0.0000 1.0000 0.0560(4) Uani 1 2 d S . P . .
Se1 Se 0.25052(13) 0.43317(9) 0.62469(10) 0.0680(4) Uani 1 1 d . . . . .
Se2 Se 0.24434(16) 0.27134(9) 0.61734(12) 0.0780(4) Uani 1 1 d . . . . .
Se3 Se 0.26159(16) 0.21996(9) 0.44441(12) 0.0829(5) Uani 1 1 d . . . . .
Se4 Se 0.52638(16) 0.19721(9) 0.49111(11) 0.0731(4) Uani 1 1 d . . . . .
Se5 Se 0.59337(15) 0.07442(9) 0.62466(10) 0.0721(4) Uani 1 1 d . . . . .
Se6 Se 0.64013(14) 0.14936(9) 0.80493(10) 0.0681(4) Uani 1 1 d . . . . .
Se7 Se 0.90510(14) 0.15372(8) 0.91797(11) 0.0672(4) Uani 1 1 d . . . . .
N1 N 0.7835(13) 0.0536(8) 0.2355(9) 0.082(3) Uani 1 1 d . . . . .
C1 C 0.729(2) 0.0734(12) 0.3312(14) 0.130(6) Uani 1 1 d . . . . .
H1A H 0.6632 0.0235 0.3355 0.195 Uiso 1 1 calc R U . . .
H1B H 0.6714 0.1308 0.3148 0.195 Uiso 1 1 calc R U . . .
H1C H 0.8162 0.0786 0.4044 0.195 Uiso 1 1 calc R U . . .
C2 C 0.885(4) 0.124(2) 0.232(3) 0.115(11) Uiso 0.64(3) 1 d . . P A 1
H2A H 0.9731 0.1265 0.3055 0.172 Uiso 0.64(3) 1 calc R U P A 1
H2B H 0.8327 0.1832 0.2176 0.172 Uiso 0.64(3) 1 calc R U P A 1
H2C H 0.9195 0.1113 0.1706 0.172 Uiso 0.64(3) 1 calc R U P A 1
C3 C 0.650(3) 0.056(2) 0.1200(18) 0.099(9) Uani 0.64(3) 1 d . . P A 1
H3A H 0.5779 0.0075 0.1173 0.149 Uiso 0.64(3) 1 calc R U P A 1
H3B H 0.6864 0.0456 0.0591 0.149 Uiso 0.64(3) 1 calc R U P A 1
H3C H 0.5998 0.1152 0.1092 0.149 Uiso 0.64(3) 1 calc R U P A 1
C4 C 0.850(4) -0.044(2) 0.246(2) 0.118(12) Uani 0.64(3) 1 d . . P A 1
H4A H 0.7696 -0.0895 0.2348 0.142 Uiso 0.64(3) 1 calc R U P A 1
H4B H 0.8885 -0.0534 0.1848 0.142 Uiso 0.64(3) 1 calc R U P A 1
C5 C 0.968(5) -0.056(3) 0.353(4) 0.19(2) Uani 0.64(3) 1 d . . P A 1
H5A H 1.0090 -0.1180 0.3583 0.291 Uiso 0.64(3) 1 calc R U P A 1
H5B H 0.9300 -0.0469 0.4128 0.291 Uiso 0.64(3) 1 calc R U P A 1
H5C H 1.0488 -0.0116 0.3626 0.291 Uiso 0.64(3) 1 calc R U P A 1
C2X C 0.839(7) 0.153(4) 0.197(5) 0.104(17) Uiso 0.36(3) 1 d . . P A 2
H2X1 H 0.8743 0.1416 0.1356 0.156 Uiso 0.36(3) 1 calc R U P A 2
H2X2 H 0.9211 0.1798 0.2628 0.156 Uiso 0.36(3) 1 calc R U P A 2
H2X3 H 0.7528 0.1954 0.1690 0.156 Uiso 0.36(3) 1 calc R U P A 2
C3X C 0.684(6) -0.021(4) 0.163(5) 0.13(2) Uiso 0.36(3) 1 d . . P A 2
H3X1 H 0.7161 -0.0363 0.1006 0.198 Uiso 0.36(3) 1 calc R U P A 2
H3X2 H 0.5784 -0.0010 0.1305 0.198 Uiso 0.36(3) 1 calc R U P A 2
H3X3 H 0.6936 -0.0758 0.2100 0.198 Uiso 0.36(3) 1 calc R U P A 2
C4X C 0.958(5) 0.014(3) 0.292(3) 0.069(12) Uiso 0.36(3) 1 d . . P A 2
H4X1 H 1.0005 0.0199 0.2331 0.083 Uiso 0.36(3) 1 calc R U P A 2
H4X2 H 1.0169 0.0556 0.3553 0.083 Uiso 0.36(3) 1 calc R U P A 2
C5X C 0.995(5) -0.086(3) 0.341(4) 0.068(13) Uiso 0.36(3) 1 d . . P A 2
H5X1 H 1.1049 -0.0959 0.3733 0.103 Uiso 0.36(3) 1 calc R U P A 2
H5X2 H 0.9466 -0.1304 0.2790 0.103 Uiso 0.36(3) 1 calc R U P A 2
H5X3 H 0.9562 -0.0952 0.4007 0.103 Uiso 0.36(3) 1 calc R U P A 2

loop_
_atom_site_aniso_label
_atom_site_aniso_U_11
_atom_site_aniso_U_22
_atom_site_aniso_U_33
_atom_site_aniso_U_23
_atom_site_aniso_U_13
_atom_site_aniso_U_12
Pd1 0.0522(7) 0.0599(8) 0.0539(7) 0.0036(6) 0.0187(6) 0.0002(6)
Se1 0.0570(7) 0.0738(8) 0.0651(8) -0.0064(6) 0.0156(6) 0.0054(6)
Se2 0.0756(9) 0.0716(9) 0.0835(9) 0.0192(7) 0.0281(7) 0.0111(7)
Se3 0.0795(9) 0.0730(9) 0.0726(9) -0.0052(7) 0.0051(7) 0.0071(7)
Se4 0.0868(9) 0.0664(8) 0.0663(8) 0.0022(6) 0.0307(7) 0.0039(7)
Se5 0.0801(9) 0.0591(7) 0.0695(8) -0.0002(6) 0.0218(7) 0.0093(6)
Se6 0.0640(8) 0.0725(8) 0.0622(8) 0.0030(6) 0.0193(6) 0.0092(6)
Se7 0.0640(8) 0.0621(8) 0.0677(8) 0.0069(6) 0.0180(6) 0.0013(6)
N1 0.086(8) 0.093(9) 0.076(7) -0.009(6) 0.041(6) 0.005(7)
C1 0.153(16) 0.153(16) 0.117(13) -0.031(12) 0.090(12) 0.014(13)
C3 0.101(19) 0.12(2) 0.078(16) 0.008(15) 0.042(14) -0.019(16)
C4 0.12(2) 0.11(2) 0.13(2) 0.011(18) 0.05(2) 0.05(2)
C5 0.21(4) 0.20(4) 0.17(4) 0.04(3) 0.08(3) 0.17(3)

loop_
_atom_type_symbol
_atom_type_description
_atom_type_scat_dispersion_real
_atom_type_scat_dispersion_imag
_atom_type_scat_source
Se Se -0.0929 2.2259 'International Tables Vol C Tables 4.2.6.8 and 6.1.1.4'
Pd Pd -0.9988 1.0072 'International Tables Vol C Tables 4.2.6.8 and 6.1.1.4'
N N 0.0061 0.0033 'International Tables Vol C Tables 4.2.6.8 and 6.1.1.4'
C C 0.0033 0.0016 'International Tables Vol C Tables 4.2.6.8 and 6.1.1.4'
H H 0.0000 0.0000 'International Tables Vol C Tables 4.2.6.8 and 6.1.1.4'

loop_
_geom_angle_atom_site_label_1
_geom_angle_atom_site_label_2
_geom_angle_atom_site_label_3
_geom_angle
_geom_angle_site_symmetry_1
_geom_angle_site_symmetry_3
Se7 Pd1 Se7 180.00(6) 3_757 .
Se7 Pd1 Se1 90.71(4) 3_757 2_646
Se7 Pd1 Se1 89.29(4) . 2_646
Se7 Pd1 Se1 89.29(4) 3_757 4_666
Se7 Pd1 Se1 90.71(4) . 4_666
Se1 Pd1 Se1 180.0 2_646 4_666
Se2 Se1 Pd1 111.33(6) . 2_656
Se1 Se2 Se3 109.91(7) . .
Se2 Se3 Se4 105.68(7) . .
Se5 Se4 Se3 103.98(7) . .
Se4 Se5 Se6 103.34(6) . .
Se7 Se6 Se5 109.71(7) . .
Se6 Se7 Pd1 110.77(6) . .
C2 N1 C3 106.2(18) . .
C2 N1 C1 109.9(17) . .
C3X N1 C1 107(2) . .
C3 N1 C1 109.9(13) . .
C2 N1 C4 113.7(19) . .
C3 N1 C4 105.1(16) . .
C1 N1 C4 111.7(15) . .
C3X N1 C4X 107(3) . .
C1 N1 C4X 109.3(16) . .
C3X N1 C2X 130(3) . .
C1 N1 C2X 108(2) . .
C4X N1 C2X 93(2) . .
C5 C4 N1 110(3) . .
C5X C4X N1 122(3) . .

loop_
_geom_bond_atom_site_label_1
_geom_bond_atom_site_label_2
_geom_bond_distance
_geom_bond_site_symmetry_2
Pd1 Se7 2.4456(12) 3_757
Pd1 Se7 2.4456(12) .
Pd1 Se1 2.4468(12) 2_646
Pd1 Se1 2.4468(12) 4_666
Se1 Se2 2.3229(18) .
Se1 Pd1 2.4468(11) 2_656
Se2 Se3 2.345(2) .
Se3 Se4 2.347(2) .
Se4 Se5 2.3324(18) .
Se5 Se6 2.3705(18) .
Se6 Se7 2.3283(17) .
N1 C2 1.41(3) .
N1 C3X 1.48(5) .
N1 C3 1.49(2) .
N1 C1 1.504(16) .
N1 C4 1.52(3) .
N1 C4X 1.62(4) .
N1 C2X 1.66(5) .
C4 C5 1.37(4) .
C4X C5X 1.54(6) .
